data_1571018
loop_
_publ_author_name
'Yu, Shuiyue'
'Peng, Hui'
'Wei, Qilin'
'Li, Tongzhou'
'Huang, Weiguo'
'He, Xuefei'
'Du, Zhentao'
'Zhao, Jialong'
'Zou, Bingsuo'

_publ_section_title
;
 Realizing efficient broadband near-infrared emission and multimode
 photoluminescence switching <i>via</i> coordination structure modulation
 in Sb<sup>3+</sup>-doped 0D organic metal chlorides.
;
_journal_issue 9
_journal_name_full 'Materials horizons'
_journal_page_first 2230
_journal_page_last 2241
_journal_paper_doi 10.1039/d3mh01962d
_journal_volume 11
_journal_year 2024
_chemical_absolute_configuration ad
_chemical_formula_moiety 'Cl4 Zn, 2(C20 H20 P)'
_chemical_formula_sum 'C40 H40 Cl4 P2 Zn'
_chemical_formula_weight 789.83
_space_group_crystal_system monoclinic
_space_group_IT_number 9
_space_group_name_Hall 'C -2yc'
_space_group_name_H-M_alt 'C 1 c 1'
_atom_sites_solution_hydrogens geom
_atom_sites_solution_primary dual
_audit_creation_date 2023-05-22
_audit_creation_method
;
Olex2 1.5
(compiled 2021.11.18 svn.ra9532c28 for OlexSys, GUI svn.r6429)
;
_audit_update_record
;
2023-10-13 deposited with the CCDC.	2024-02-15 downloaded from the CCDC.
;
_cell_angle_alpha 90
_cell_angle_beta 110.644(3)
_cell_angle_gamma 90
_cell_formula_units_Z 4
_cell_length_a 12.180(2)
_cell_length_b 20.741(3)
_cell_length_c 16.353(3)
_cell_measurement_reflns_used 2864
_cell_measurement_temperature 296.15
_cell_measurement_theta_max 22.209
_cell_measurement_theta_min 2.373
_cell_volume 3865.9(11)
_computing_cell_refinement 'SAINT v8.34A (Bruker, 2013)'
_computing_data_reduction 'SAINT v8.34A (Bruker, 2013)'
_computing_molecular_graphics 'Olex2 1.5 (Dolomanov et al., 2009)'
_computing_publication_material 'Olex2 1.5 (Dolomanov et al., 2009)'
_computing_structure_refinement 'SHELXL 2018/3 (Sheldrick, 2015)'
_computing_structure_solution 'SHELXT 2014/5 (Sheldrick, 2014)'
_diffrn_ambient_temperature 296.15
_diffrn_measured_fraction_theta_full 0.997
_diffrn_measured_fraction_theta_max 0.970
_diffrn_measurement_device_type Bruker
_diffrn_radiation_type MoK\a
_diffrn_radiation_wavelength 0.71073
_diffrn_reflns_av_R_equivalents 0.0274
_diffrn_reflns_av_unetI/netI 0.0823
_diffrn_reflns_Laue_measured_fraction_full 0.997
_diffrn_reflns_Laue_measured_fraction_max 0.970
_diffrn_reflns_limit_h_max 15
_diffrn_reflns_limit_h_min -15
_diffrn_reflns_limit_k_max 26
_diffrn_reflns_limit_k_min -17
_diffrn_reflns_limit_l_max 21
_diffrn_reflns_limit_l_min -21
_diffrn_reflns_number 11518
_diffrn_reflns_point_group_measured_fraction_full 0.931
_diffrn_reflns_point_group_measured_fraction_max 0.864
_diffrn_reflns_theta_full 25.242
_diffrn_reflns_theta_max 27.640
_diffrn_reflns_theta_min 2.062
_diffrn_source_current 30.0
_diffrn_source_power 1.5
_diffrn_source_voltage 50.0
_exptl_absorpt_coefficient_mu 1.022
_exptl_absorpt_correction_T_max 0.7456
_exptl_absorpt_correction_T_min 0.6076
_exptl_absorpt_correction_type multi-scan
_exptl_absorpt_process_details
;
SADABS-2014/5 (Bruker,2014/5) was used for absorption correction.
wR2(int) was 0.0835 before and 0.0549 after correction.
The Ratio of minimum to maximum transmission is 0.8149.
The \l/2 correction factor is 0.00150.
;
_exptl_crystal_colour colourless
_exptl_crystal_colour_primary colourless
_exptl_crystal_density_diffrn 1.357
_exptl_crystal_description block
_exptl_crystal_F_000 1632
_refine_diff_density_max 0.477
_refine_diff_density_min -0.432
_refine_diff_density_rms 0.052
_refine_ls_abs_structure_details
;
 Flack x determined using 2080 quotients [(I+)-(I-)]/[(I+)+(I-)]
 (Parsons, Flack and Wagner, Acta Cryst. B69 (2013) 249-259).
;
_refine_ls_abs_structure_Flack 0.000(9)
_refine_ls_extinction_method none
_refine_ls_goodness_of_fit_ref 0.966
_refine_ls_hydrogen_treatment constr
_refine_ls_matrix_type full
_refine_ls_number_parameters 426
_refine_ls_number_reflns 7788
_refine_ls_number_restraints 2
_refine_ls_restrained_S_all 0.966
_refine_ls_R_factor_all 0.0662
_refine_ls_R_factor_gt 0.0426
_refine_ls_shift/su_max 0.001
_refine_ls_shift/su_mean 0.000
_refine_ls_structure_factor_coef Fsqd
_refine_ls_weighting_details 'w=1/[\s^2^(Fo^2^)] where P=(Fo^2^+2Fc^2^)/3'
_refine_ls_weighting_scheme calc
_refine_ls_wR_factor_gt 0.0780
_refine_ls_wR_factor_ref 0.0874
_reflns_Friedel_coverage 0.779
_reflns_Friedel_fraction_full 0.864
_reflns_Friedel_fraction_max 0.757
_reflns_number_gt 5876
_reflns_number_total 7788
_reflns_threshold_expression 'I > 2\s(I)'
_cod_data_source_file d3mh01962d2.cif
_cod_data_source_block 230521ph3_0m
_cod_depositor_comments 'Adding full bibliography for 1571018--1571019.cif.'
_cod_database_code 1571018
_shelx_shelxl_version_number 2018/3
_shelx_space_group_comment
;
The symmetry employed for this shelxl refinement is uniquely defined
by the following loop, which should always be used as a source of
symmetry information in preference to the above space-group names.
They are only intended as comments.
;
_olex2_refinement_description
;
1. Fixed Uiso
 At 1.2 times of:
  All C(H) groups, All C(H,H) groups
 At 1.5 times of:
  All C(H,H,H) groups
2.a Secondary CH2 refined with riding coordinates:
 C8(H8A,H8B), C38(H38A,H38B)
2.b Aromatic/amide H refined with riding coordinates:
 C2(H2), C3(H3), C4(H4), C5(H5), C7(H7), C9(H9), C11(H11), C13(H13), C14(H14),
 C15(H15), C16(H16), C17(H17), C19(H19), C20(H20), C21(H21), C25(H25), C26(H26),
  C27(H27), C28(H28), C29(H29), C30(H30), C31(H31), C32(H32), C33(H33),
 C34(H34), C35(H35), C36(H36), C37(H37), C39(H39), C40(H40)
2.c Idealised Me refined as rotating group:
 C12(H12A,H12B,H12C), C22(H22A,H22B,H22C)
;
_olex2_submission_special_instructions 'No special instructions were received'

loop_
_space_group_symop_operation_xyz
'x, y, z'
'x, -y, z+1/2'
'x+1/2, y+1/2, z'
'x+1/2, -y+1/2, z+1/2'

loop_
_atom_site_label
_atom_site_type_symbol
_atom_site_fract_x
_atom_site_fract_y
_atom_site_fract_z
_atom_site_U_iso_or_equiv
_atom_site_adp_type
_atom_site_occupancy
_atom_site_site_symmetry_order
_atom_site_calc_flag
_atom_site_refinement_flags_posn
_atom_site_refinement_flags_adp
_atom_site_refinement_flags_occupancy
_atom_site_disorder_assembly
_atom_site_disorder_group
Zn1 Zn 0.44695(4) 0.11908(3) 0.75433(3) 0.04010(16) Uani 1 1 d . . . . .
Cl1 Cl 0.32637(12) 0.03180(6) 0.73892(9) 0.0536(4) Uani 1 1 d . . . . .
Cl2 Cl 0.51814(18) 0.11698(9) 0.64377(13) 0.0884(6) Uani 1 1 d . . . . .
Cl3 Cl 0.59687(19) 0.11064(11) 0.88338(12) 0.1154(9) Uani 1 1 d . . . . .
Cl4 Cl 0.34196(14) 0.21089(8) 0.74412(13) 0.0813(6) Uani 1 1 d . . . . .
P1 P 0.55701(11) 0.14330(6) 0.37320(9) 0.0360(3) Uani 1 1 d . . . . .
P2 P 0.58844(12) 0.47012(6) 0.46761(9) 0.0403(3) Uani 1 1 d . . . . .
C1 C 0.5288(4) 0.4322(2) 0.3620(3) 0.0387(12) Uani 1 1 d . . . . .
C2 C 0.4347(6) 0.3726(3) 0.2010(4) 0.0631(18) Uani 1 1 d . . . . .
H2 H 0.403150 0.353327 0.146262 0.076 Uiso 1 1 calc R U . . .
C3 C 0.6123(6) 0.0559(3) 0.1697(5) 0.0717(19) Uani 1 1 d . . . . .
H3 H 0.618937 0.013911 0.151954 0.086 Uiso 1 1 calc R U . . .
C4 C 0.6009(5) 0.4095(3) 0.3196(3) 0.0469(13) Uani 1 1 d . . . . .
H4 H 0.681783 0.414608 0.345149 0.056 Uiso 1 1 calc R U . . .
C5 C 0.7240(6) 0.2522(3) 0.5841(4) 0.069(2) Uani 1 1 d . . . . .
H5 H 0.719739 0.257508 0.639393 0.083 Uiso 1 1 calc R U . . .
C6 C 0.4101(4) 0.1719(2) 0.3445(3) 0.0373(12) Uani 1 1 d . . . . .
C7 C 0.5984(5) 0.0667(3) 0.2481(4) 0.0565(15) Uani 1 1 d . . . . .
H7 H 0.596722 0.031865 0.283530 0.068 Uiso 1 1 calc R U . . .
C8 C 0.5726(5) 0.0692(3) 0.4346(3) 0.0473(13) Uani 1 1 d . . . . .
H8A H 0.539146 0.075328 0.479823 0.057 Uiso 1 1 calc R U . . .
H8B H 0.527905 0.035617 0.395796 0.057 Uiso 1 1 calc R U . . .
C9 C 0.6164(5) 0.1068(4) 0.1174(4) 0.0684(19) Uani 1 1 d . . . . .
H9 H 0.626584 0.099283 0.064486 0.082 Uiso 1 1 calc R U . . .
C10 C 0.5162(4) 0.4349(3) 0.5350(3) 0.0423(12) Uani 1 1 d . . . . .
C11 C 0.5904(5) 0.1806(3) 0.2215(3) 0.0481(13) Uani 1 1 d . . . . .
H11 H 0.582592 0.222718 0.238193 0.058 Uiso 1 1 calc R U . . .
C12 C 0.6981(5) 0.0468(3) 0.4767(4) 0.0678(19) Uani 1 1 d . . . . .
H12A H 0.735798 0.047107 0.434181 0.102 Uiso 1 1 calc R U . . .
H12B H 0.699051 0.003866 0.498870 0.102 Uiso 1 1 calc R U . . .
H12C H 0.739029 0.075265 0.523965 0.102 Uiso 1 1 calc R U . . .
C13 C 0.4975(6) 0.3689(3) 0.5319(4) 0.0613(17) Uani 1 1 d . . . . .
H13 H 0.522450 0.343686 0.494727 0.074 Uiso 1 1 calc R U . . .
C14 C 0.7376(4) 0.2363(3) 0.4203(4) 0.0542(16) Uani 1 1 d . . . . .
H14 H 0.743534 0.230830 0.365570 0.065 Uiso 1 1 calc R U . . .
C15 C 0.2043(5) 0.1522(4) 0.2863(5) 0.076(2) Uani 1 1 d . . . . .
H15 H 0.142391 0.123607 0.262184 0.091 Uiso 1 1 calc R U . . .
C16 C 0.5535(6) 0.3791(3) 0.2390(4) 0.0580(17) Uani 1 1 d . . . . .
H16 H 0.602461 0.363281 0.211028 0.070 Uiso 1 1 calc R U . . .
C17 C 0.4256(6) 0.4418(4) 0.6431(4) 0.076(2) Uani 1 1 d . . . . .
H17 H 0.402841 0.466264 0.682093 0.091 Uiso 1 1 calc R U . . .
C18 C 0.5868(4) 0.1292(2) 0.2756(3) 0.0386(12) Uani 1 1 d . . . . .
C19 C 0.4430(6) 0.3402(4) 0.5825(5) 0.0730(19) Uani 1 1 d . . . . .
H19 H 0.431147 0.295791 0.579813 0.088 Uiso 1 1 calc R U . . .
C20 C 0.3181(5) 0.1306(3) 0.3078(4) 0.0615(18) Uani 1 1 d . . . . .
H20 H 0.332359 0.087870 0.297246 0.074 Uiso 1 1 calc R U . . .
C21 C 0.8109(5) 0.2795(3) 0.4802(5) 0.0691(19) Uani 1 1 d . . . . .
H21 H 0.864734 0.303926 0.464868 0.083 Uiso 1 1 calc R U . . .
C22 C 0.8240(5) 0.4909(3) 0.4783(4) 0.0698(19) Uani 1 1 d . . . . .
H22A H 0.779919 0.502476 0.418885 0.105 Uiso 1 1 calc R U . . .
H22B H 0.888176 0.463512 0.479788 0.105 Uiso 1 1 calc R U . . .
H22C H 0.853844 0.529213 0.511681 0.105 Uiso 1 1 calc R U . . .
C23 C 0.5658(5) 0.5556(3) 0.4585(3) 0.0456(13) Uani 1 1 d . . . . .
C24 C 0.6552(4) 0.2012(2) 0.4436(3) 0.0395(12) Uani 1 1 d . . . . .
C25 C 0.6490(5) 0.2097(3) 0.5253(4) 0.0556(15) Uani 1 1 d . . . . .
H25 H 0.593948 0.186742 0.541144 0.067 Uiso 1 1 calc R U . . .
C26 C 0.8041(6) 0.2862(3) 0.5610(5) 0.069(2) Uani 1 1 d . . . . .
H26 H 0.854697 0.314432 0.600956 0.083 Uiso 1 1 calc R U . . .
C27 C 0.2702(5) 0.2561(3) 0.3352(4) 0.0614(17) Uani 1 1 d . . . . .
H27 H 0.254032 0.298647 0.344975 0.074 Uiso 1 1 calc R U . . .
C28 C 0.6281(7) 0.6616(3) 0.5147(5) 0.075(2) Uani 1 1 d . . . . .
H28 H 0.679299 0.688229 0.556870 0.090 Uiso 1 1 calc R U . . .
C29 C 0.6405(6) 0.5959(3) 0.5213(4) 0.0659(18) Uani 1 1 d . . . . .
H29 H 0.699984 0.578122 0.568578 0.079 Uiso 1 1 calc R U . . .
C30 C 0.4633(6) 0.6488(3) 0.3826(4) 0.0662(19) Uani 1 1 d . . . . .
H30 H 0.402933 0.666587 0.335871 0.079 Uiso 1 1 calc R U . . .
C31 C 0.3607(6) 0.3941(3) 0.2424(4) 0.0595(17) Uani 1 1 d . . . . .
H31 H 0.280055 0.388594 0.216269 0.071 Uiso 1 1 calc R U . . .
C32 C 0.4070(5) 0.4240(3) 0.3229(4) 0.0522(15) Uani 1 1 d . . . . .
H32 H 0.357513 0.438624 0.351078 0.063 Uiso 1 1 calc R U . . .
C33 C 0.5385(7) 0.6880(3) 0.4447(5) 0.0734(19) Uani 1 1 d . . . . .
H33 H 0.529346 0.732558 0.439907 0.088 Uiso 1 1 calc R U . . .
C34 C 0.4773(5) 0.5828(3) 0.3896(4) 0.0530(15) Uani 1 1 d . . . . .
H34 H 0.426219 0.556372 0.347263 0.064 Uiso 1 1 calc R U . . .
C35 C 0.6055(5) 0.1687(4) 0.1429(4) 0.0671(18) Uani 1 1 d . . . . .
H35 H 0.608327 0.202948 0.107033 0.080 Uiso 1 1 calc R U . . .
C36 C 0.3850(5) 0.2361(3) 0.3569(4) 0.0570(16) Uani 1 1 d . . . . .
H36 H 0.445875 0.265485 0.379842 0.068 Uiso 1 1 calc R U . . .
C37 C 0.1812(5) 0.2143(3) 0.2999(4) 0.0667(18) Uani 1 1 d . . . . .
H37 H 0.103976 0.228103 0.284939 0.080 Uiso 1 1 calc R U . . .
C38 C 0.7436(4) 0.4548(3) 0.5177(4) 0.0513(14) Uani 1 1 d . . . . .
H38A H 0.767563 0.466005 0.579081 0.062 Uiso 1 1 calc R U . . .
H38B H 0.756565 0.408907 0.514282 0.062 Uiso 1 1 calc R U . . .
C39 C 0.4056(5) 0.3773(4) 0.6376(5) 0.074(2) Uani 1 1 d . . . . .
H39 H 0.366610 0.358149 0.671018 0.089 Uiso 1 1 calc R U . . .
C40 C 0.4791(5) 0.4716(3) 0.5916(4) 0.0621(17) Uani 1 1 d . . . . .
H40 H 0.490409 0.516005 0.594786 0.074 Uiso 1 1 calc R U . . .

loop_
_atom_site_aniso_label
_atom_site_aniso_U_11
_atom_site_aniso_U_22
_atom_site_aniso_U_33
_atom_site_aniso_U_23
_atom_site_aniso_U_13
_atom_site_aniso_U_12
Zn1 0.0474(3) 0.0376(3) 0.0390(3) -0.0008(3) 0.0198(3) -0.0038(3)
Cl1 0.0608(8) 0.0418(8) 0.0604(9) 0.0024(7) 0.0242(7) -0.0119(7)
Cl2 0.1172(15) 0.0932(14) 0.0898(13) -0.0132(10) 0.0801(12) -0.0218(12)
Cl3 0.1182(16) 0.1170(17) 0.0644(11) 0.0366(11) -0.0257(12) -0.0531(14)
Cl4 0.0753(11) 0.0483(10) 0.1241(16) -0.0288(10) 0.0397(11) 0.0048(9)
P1 0.0373(7) 0.0333(7) 0.0407(7) -0.0002(6) 0.0179(6) -0.0003(6)
P2 0.0456(7) 0.0362(7) 0.0376(7) -0.0004(6) 0.0130(6) 0.0029(6)
C1 0.045(3) 0.036(3) 0.034(3) -0.002(2) 0.012(2) -0.003(2)
C2 0.085(5) 0.052(4) 0.045(3) -0.006(3) 0.015(4) -0.012(3)
C3 0.085(5) 0.066(4) 0.082(5) -0.025(4) 0.052(4) -0.013(4)
C4 0.049(3) 0.047(3) 0.044(3) -0.005(3) 0.017(3) -0.005(3)
C5 0.091(5) 0.057(4) 0.044(4) -0.002(3) 0.003(4) 0.010(4)
C6 0.037(3) 0.035(3) 0.043(3) -0.004(2) 0.019(2) 0.000(2)
C7 0.070(4) 0.048(4) 0.063(4) -0.013(3) 0.039(3) -0.013(3)
C8 0.056(3) 0.041(3) 0.049(3) 0.006(3) 0.023(3) 0.000(3)
C9 0.060(4) 0.097(6) 0.057(4) -0.015(4) 0.032(3) -0.005(4)
C10 0.046(3) 0.043(3) 0.037(3) 0.001(2) 0.014(2) 0.004(3)
C11 0.050(3) 0.049(3) 0.047(3) 0.005(3) 0.019(3) -0.001(3)
C12 0.068(4) 0.051(4) 0.073(4) 0.015(3) 0.009(3) 0.006(3)
C13 0.086(4) 0.052(4) 0.054(4) -0.004(3) 0.035(3) -0.009(3)
C14 0.044(3) 0.053(4) 0.067(4) -0.013(3) 0.020(3) -0.005(3)
C15 0.041(4) 0.071(5) 0.105(6) 0.008(4) 0.014(3) -0.012(3)
C16 0.069(4) 0.065(4) 0.044(3) -0.012(3) 0.026(3) -0.005(3)
C17 0.091(5) 0.090(6) 0.062(4) 0.014(4) 0.046(4) 0.033(5)
C18 0.033(3) 0.044(3) 0.041(3) -0.007(2) 0.016(2) -0.006(2)
C19 0.084(5) 0.071(5) 0.066(4) 0.008(4) 0.029(4) -0.018(4)
C20 0.048(3) 0.040(4) 0.089(5) -0.006(3) 0.015(3) -0.001(3)
C21 0.044(3) 0.057(4) 0.097(5) -0.018(4) 0.014(4) -0.007(3)
C22 0.045(3) 0.086(5) 0.069(4) -0.011(4) 0.008(3) -0.014(3)
C23 0.059(3) 0.040(3) 0.041(3) 0.004(3) 0.022(3) 0.005(3)
C24 0.037(3) 0.037(3) 0.042(3) 0.003(2) 0.012(2) 0.003(2)
C25 0.063(4) 0.055(4) 0.046(3) 0.004(3) 0.016(3) 0.000(3)
C26 0.057(4) 0.049(4) 0.072(5) -0.012(3) -0.015(4) 0.006(3)
C27 0.055(4) 0.053(4) 0.084(5) -0.005(3) 0.033(3) 0.013(3)
C28 0.108(5) 0.043(4) 0.072(5) -0.012(3) 0.028(4) 0.000(4)
C29 0.089(5) 0.047(4) 0.052(4) -0.002(3) 0.012(3) 0.009(3)
C30 0.087(5) 0.047(4) 0.066(5) 0.011(3) 0.029(4) 0.027(4)
C31 0.056(4) 0.058(4) 0.052(4) -0.001(3) 0.004(3) -0.015(3)
C32 0.049(3) 0.054(4) 0.055(4) 0.004(3) 0.020(3) 0.000(3)
C33 0.117(6) 0.036(3) 0.080(5) 0.011(3) 0.051(5) 0.022(4)
C34 0.064(4) 0.050(4) 0.044(3) 0.000(3) 0.019(3) 0.012(3)
C35 0.056(4) 0.093(6) 0.057(4) 0.020(4) 0.025(3) -0.003(4)
C36 0.048(3) 0.049(3) 0.072(4) -0.016(3) 0.018(3) 0.001(3)
C37 0.048(4) 0.075(5) 0.083(5) 0.021(4) 0.031(3) 0.017(4)
C38 0.052(3) 0.048(3) 0.047(3) -0.003(3) 0.009(3) 0.005(3)
C39 0.058(4) 0.105(7) 0.064(5) 0.033(4) 0.027(4) 0.007(4)
C40 0.089(5) 0.051(4) 0.055(4) 0.004(3) 0.035(4) 0.014(3)

loop_
_atom_type_symbol
_atom_type_description
_atom_type_scat_dispersion_real
_atom_type_scat_dispersion_imag
_atom_type_scat_source
C C 0.0033 0.0016 'International Tables Vol C Tables 4.2.6.8 and 6.1.1.4'
H H 0.0000 0.0000 'International Tables Vol C Tables 4.2.6.8 and 6.1.1.4'
Cl Cl 0.1484 0.1585 'International Tables Vol C Tables 4.2.6.8 and 6.1.1.4'
P P 0.1023 0.0942 'International Tables Vol C Tables 4.2.6.8 and 6.1.1.4'
Zn Zn 0.2839 1.4301 'International Tables Vol C Tables 4.2.6.8 and 6.1.1.4'

loop_
_geom_angle_atom_site_label_1
_geom_angle_atom_site_label_2
_geom_angle_atom_site_label_3
_geom_angle
_geom_angle_site_symmetry_1
_geom_angle_site_symmetry_3
_geom_angle_publ_flag
Cl2 Zn1 Cl1 107.96(7) . . ?
Cl2 Zn1 Cl4 108.80(8) . . ?
Cl3 Zn1 Cl1 108.52(7) . . ?
Cl3 Zn1 Cl2 109.48(9) . . ?
Cl3 Zn1 Cl4 112.53(9) . . ?
Cl4 Zn1 Cl1 109.45(6) . . ?
C6 P1 C8 109.1(2) . . ?
C6 P1 C24 109.0(2) . . ?
C18 P1 C6 108.7(2) . . ?
C18 P1 C8 110.1(3) . . ?
C18 P1 C24 112.6(2) . . ?
C24 P1 C8 107.3(2) . . ?
C1 P2 C38 111.3(3) . . ?
C10 P2 C1 107.0(2) . . ?
C10 P2 C23 111.1(3) . . ?
C10 P2 C38 108.2(3) . . ?
C23 P2 C1 110.7(2) . . ?
C23 P2 C38 108.5(3) . . ?
C4 C1 P2 121.2(4) . . ?
C4 C1 C32 119.2(5) . . ?
C32 C1 P2 119.6(4) . . ?
C16 C2 H2 119.5 . . ?
C16 C2 C31 121.0(6) . . ?
C31 C2 H2 119.5 . . ?
C7 C3 H3 119.9 . . ?
C7 C3 C9 120.1(7) . . ?
C9 C3 H3 119.9 . . ?
C1 C4 H4 119.8 . . ?
C1 C4 C16 120.4(5) . . ?
C16 C4 H4 119.8 . . ?
C25 C5 H5 120.0 . . ?
C26 C5 H5 120.0 . . ?
C26 C5 C25 120.0(7) . . ?
C20 C6 P1 119.7(4) . . ?
C20 C6 C36 118.3(5) . . ?
C36 C6 P1 122.0(4) . . ?
C3 C7 H7 119.6 . . ?
C3 C7 C18 120.9(6) . . ?
C18 C7 H7 119.6 . . ?
P1 C8 H8A 108.8 . . ?
P1 C8 H8B 108.8 . . ?
H8A C8 H8B 107.7 . . ?
C12 C8 P1 113.9(4) . . ?
C12 C8 H8A 108.8 . . ?
C12 C8 H8B 108.8 . . ?
C3 C9 H9 119.9 . . ?
C35 C9 C3 120.2(6) . . ?
C35 C9 H9 119.9 . . ?
C13 C10 P2 119.4(4) . . ?
C13 C10 C40 118.5(5) . . ?
C40 C10 P2 122.2(5) . . ?
C18 C11 H11 120.1 . . ?
C35 C11 H11 120.1 . . ?
C35 C11 C18 119.8(6) . . ?
C8 C12 H12A 109.5 . . ?
C8 C12 H12B 109.5 . . ?
C8 C12 H12C 109.5 . . ?
H12A C12 H12B 109.5 . . ?
H12A C12 H12C 109.5 . . ?
H12B C12 H12C 109.5 . . ?
C10 C13 H13 119.4 . . ?
C19 C13 C10 121.1(6) . . ?
C19 C13 H13 119.4 . . ?
C21 C14 H14 120.4 . . ?
C21 C14 C24 119.1(6) . . ?
C24 C14 H14 120.4 . . ?
C20 C15 H15 119.5 . . ?
C37 C15 H15 119.5 . . ?
C37 C15 C20 121.0(6) . . ?
C2 C16 C4 119.7(6) . . ?
C2 C16 H16 120.1 . . ?
C4 C16 H16 120.1 . . ?
C39 C17 H17 119.6 . . ?
C39 C17 C40 120.9(7) . . ?
C40 C17 H17 119.6 . . ?
C7 C18 P1 121.1(4) . . ?
C11 C18 P1 120.3(4) . . ?
C11 C18 C7 118.4(5) . . ?
C13 C19 H19 120.2 . . ?
C13 C19 C39 119.7(7) . . ?
C39 C19 H19 120.2 . . ?
C6 C20 C15 120.1(6) . . ?
C6 C20 H20 120.0 . . ?
C15 C20 H20 120.0 . . ?
C14 C21 H21 119.8 . . ?
C26 C21 C14 120.3(7) . . ?
C26 C21 H21 119.8 . . ?
H22A C22 H22B 109.5 . . ?
H22A C22 H22C 109.5 . . ?
H22B C22 H22C 109.5 . . ?
C38 C22 H22A 109.5 . . ?
C38 C22 H22B 109.5 . . ?
C38 C22 H22C 109.5 . . ?
C29 C23 P2 119.6(4) . . ?
C34 C23 P2 121.8(4) . . ?
C34 C23 C29 118.6(5) . . ?
C14 C24 P1 123.6(4) . . ?
C25 C24 P1 117.1(4) . . ?
C25 C24 C14 119.3(5) . . ?
C5 C25 H25 119.8 . . ?
C24 C25 C5 120.4(6) . . ?
C24 C25 H25 119.8 . . ?
C5 C26 H26 119.6 . . ?
C21 C26 C5 120.8(6) . . ?
C21 C26 H26 119.6 . . ?
C36 C27 H27 119.8 . . ?
C37 C27 H27 119.8 . . ?
C37 C27 C36 120.4(6) . . ?
C29 C28 H28 120.3 . . ?
C29 C28 C33 119.4(6) . . ?
C33 C28 H28 120.3 . . ?
C23 C29 H29 119.5 . . ?
C28 C29 C23 121.1(6) . . ?
C28 C29 H29 119.5 . . ?
C33 C30 H30 120.1 . . ?
C33 C30 C34 119.8(6) . . ?
C34 C30 H30 120.1 . . ?
C2 C31 H31 120.2 . . ?
C2 C31 C32 119.7(6) . . ?
C32 C31 H31 120.2 . . ?
C1 C32 H32 120.0 . . ?
C31 C32 C1 120.0(6) . . ?
C31 C32 H32 120.0 . . ?
C28 C33 H33 119.9 . . ?
C30 C33 C28 120.2(6) . . ?
C30 C33 H33 119.9 . . ?
C23 C34 C30 120.9(6) . . ?
C23 C34 H34 119.5 . . ?
C30 C34 H34 119.5 . . ?
C9 C35 C11 120.6(6) . . ?
C9 C35 H35 119.7 . . ?
C11 C35 H35 119.7 . . ?
C6 C36 H36 119.9 . . ?
C27 C36 C6 120.2(5) . . ?
C27 C36 H36 119.9 . . ?
C15 C37 H37 120.0 . . ?
C27 C37 C15 120.1(6) . . ?
C27 C37 H37 120.0 . . ?
P2 C38 H38A 108.2 . . ?
P2 C38 H38B 108.2 . . ?
C22 C38 P2 116.3(4) . . ?
C22 C38 H38A 108.2 . . ?
C22 C38 H38B 108.2 . . ?
H38A C38 H38B 107.4 . . ?
C17 C39 C19 120.1(6) . . ?
C17 C39 H39 120.0 . . ?
C19 C39 H39 120.0 . . ?
C10 C40 H40 120.1 . . ?
C17 C40 C10 119.7(6) . . ?
C17 C40 H40 120.1 . . ?

loop_
_geom_bond_atom_site_label_1
_geom_bond_atom_site_label_2
_geom_bond_distance
_geom_bond_site_symmetry_2
_geom_bond_publ_flag
Zn1 Cl1 2.2883(14) . ?
Zn1 Cl2 2.2645(17) . ?
Zn1 Cl3 2.2585(17) . ?
Zn1 Cl4 2.2669(17) . ?
P1 C6 1.784(5) . ?
P1 C8 1.809(5) . ?
P1 C18 1.781(5) . ?
P1 C24 1.797(5) . ?
P2 C1 1.801(5) . ?
P2 C10 1.790(6) . ?
P2 C23 1.793(5) . ?
P2 C38 1.803(5) . ?
C1 C4 1.380(7) . ?
C1 C32 1.403(7) . ?
C2 H2 0.9300 . ?
C2 C16 1.365(8) . ?
C2 C31 1.378(9) . ?
C3 H3 0.9300 . ?
C3 C7 1.369(8) . ?
C3 C9 1.371(9) . ?
C4 H4 0.9300 . ?
C4 C16 1.391(7) . ?
C5 H5 0.9300 . ?
C5 C25 1.385(8) . ?
C5 C26 1.360(10) . ?
C6 C20 1.371(7) . ?
C6 C36 1.397(7) . ?
C7 H7 0.9300 . ?
C7 C18 1.396(7) . ?
C8 H8A 0.9700 . ?
C8 H8B 0.9700 . ?
C8 C12 1.511(7) . ?
C9 H9 0.9300 . ?
C9 C35 1.370(9) . ?
C10 C13 1.387(7) . ?
C10 C40 1.391(7) . ?
C11 H11 0.9300 . ?
C11 C18 1.396(7) . ?
C11 C35 1.383(8) . ?
C12 H12A 0.9600 . ?
C12 H12B 0.9600 . ?
C12 H12C 0.9600 . ?
C13 H13 0.9300 . ?
C13 C19 1.367(9) . ?
C14 H14 0.9300 . ?
C14 C21 1.395(8) . ?
C14 C24 1.396(7) . ?
C15 H15 0.9300 . ?
C15 C20 1.379(8) . ?
C15 C37 1.353(9) . ?
C16 H16 0.9300 . ?
C17 H17 0.9300 . ?
C17 C39 1.357(9) . ?
C17 C40 1.379(9) . ?
C19 H19 0.9300 . ?
C19 C39 1.379(10) . ?
C20 H20 0.9300 . ?
C21 H21 0.9300 . ?
C21 C26 1.360(10) . ?
C22 H22A 0.9600 . ?
C22 H22B 0.9600 . ?
C22 H22C 0.9600 . ?
C22 C38 1.542(8) . ?
C23 C29 1.386(8) . ?
C23 C34 1.375(7) . ?
C24 C25 1.377(8) . ?
C25 H25 0.9300 . ?
C26 H26 0.9300 . ?
C27 H27 0.9300 . ?
C27 C36 1.380(7) . ?
C27 C37 1.349(8) . ?
C28 H28 0.9300 . ?
C28 C29 1.371(8) . ?
C28 C33 1.386(9) . ?
C29 H29 0.9300 . ?
C30 H30 0.9300 . ?
C30 C33 1.370(9) . ?
C30 C34 1.378(9) . ?
C31 H31 0.9300 . ?
C31 C32 1.383(8) . ?
C32 H32 0.9300 . ?
C33 H33 0.9300 . ?
C34 H34 0.9300 . ?
C35 H35 0.9300 . ?
C36 H36 0.9300 . ?
C37 H37 0.9300 . ?
C38 H38A 0.9700 . ?
C38 H38B 0.9700 . ?
C39 H39 0.9300 . ?
C40 H40 0.9300 . ?

loop_
_geom_torsion_atom_site_label_1
_geom_torsion_atom_site_label_2
_geom_torsion_atom_site_label_3
_geom_torsion_atom_site_label_4
_geom_torsion
_geom_torsion_site_symmetry_1
_geom_torsion_site_symmetry_2
_geom_torsion_site_symmetry_3
_geom_torsion_site_symmetry_4
_geom_torsion_publ_flag
P1 C6 C20 C15 179.3(5) . . . . ?
P1 C6 C36 C27 -178.9(5) . . . . ?
P1 C24 C25 C5 178.2(5) . . . . ?
P2 C1 C4 C16 178.5(4) . . . . ?
P2 C1 C32 C31 -179.1(4) . . . . ?
P2 C10 C13 C19 179.8(5) . . . . ?
P2 C10 C40 C17 -179.0(5) . . . . ?
P2 C23 C29 C28 177.8(5) . . . . ?
P2 C23 C34 C30 -178.3(5) . . . . ?
C1 P2 C10 C13 42.4(5) . . . . ?
C1 P2 C10 C40 -138.4(4) . . . . ?
C1 P2 C23 C29 -154.8(5) . . . . ?
C1 P2 C23 C34 23.9(6) . . . . ?
C1 P2 C38 C22 72.7(5) . . . . ?
C1 C4 C16 C2 1.0(9) . . . . ?
C2 C31 C32 C1 0.0(9) . . . . ?
C3 C7 C18 P1 174.9(5) . . . . ?
C3 C7 C18 C11 -0.4(8) . . . . ?
C3 C9 C35 C11 0.0(10) . . . . ?
C4 C1 C32 C31 -0.8(8) . . . . ?
C6 P1 C8 C12 -169.3(4) . . . . ?
C6 P1 C18 C7 -109.1(4) . . . . ?
C6 P1 C18 C11 66.2(5) . . . . ?
C6 P1 C24 C14 -114.4(4) . . . . ?
C6 P1 C24 C25 67.0(5) . . . . ?
C7 C3 C9 C35 -0.6(10) . . . . ?
C8 P1 C6 C20 -48.7(5) . . . . ?
C8 P1 C6 C36 132.5(5) . . . . ?
C8 P1 C18 C7 10.5(5) . . . . ?
C8 P1 C18 C11 -174.3(4) . . . . ?
C8 P1 C24 C14 127.5(5) . . . . ?
C8 P1 C24 C25 -51.1(5) . . . . ?
C9 C3 C7 C18 0.8(10) . . . . ?
C10 P2 C1 C4 -132.9(4) . . . . ?
C10 P2 C1 C32 45.4(5) . . . . ?
C10 P2 C23 C29 86.4(5) . . . . ?
C10 P2 C23 C34 -94.9(5) . . . . ?
C10 P2 C38 C22 -170.0(4) . . . . ?
C10 C13 C19 C39 0.1(10) . . . . ?
C13 C10 C40 C17 0.2(8) . . . . ?
C13 C19 C39 C17 -1.7(10) . . . . ?
C14 C21 C26 C5 -1.6(10) . . . . ?
C14 C24 C25 C5 -0.4(8) . . . . ?
C16 C2 C31 C32 1.3(10) . . . . ?
C18 P1 C6 C20 71.4(5) . . . . ?
C18 P1 C6 C36 -107.4(5) . . . . ?
C18 P1 C8 C12 71.4(5) . . . . ?
C18 P1 C24 C14 6.3(5) . . . . ?
C18 P1 C24 C25 -172.3(4) . . . . ?
C18 C11 C35 C9 0.4(9) . . . . ?
C20 C6 C36 C27 2.2(9) . . . . ?
C20 C15 C37 C27 -0.2(11) . . . . ?
C21 C14 C24 P1 -179.2(4) . . . . ?
C21 C14 C24 C25 -0.6(8) . . . . ?
C23 P2 C1 C4 105.9(5) . . . . ?
C23 P2 C1 C32 -75.8(5) . . . . ?
C23 P2 C10 C13 163.4(4) . . . . ?
C23 P2 C10 C40 -17.4(5) . . . . ?
C23 P2 C38 C22 -49.3(5) . . . . ?
C24 P1 C6 C20 -165.5(5) . . . . ?
C24 P1 C6 C36 15.7(5) . . . . ?
C24 P1 C8 C12 -51.4(5) . . . . ?
C24 P1 C18 C7 130.1(4) . . . . ?
C24 P1 C18 C11 -54.7(5) . . . . ?
C24 C14 C21 C26 1.6(9) . . . . ?
C25 C5 C26 C21 0.6(10) . . . . ?
C26 C5 C25 C24 0.5(9) . . . . ?
C29 C23 C34 C30 0.4(9) . . . . ?
C29 C28 C33 C30 -0.1(11) . . . . ?
C31 C2 C16 C4 -1.8(10) . . . . ?
C32 C1 C4 C16 0.3(8) . . . . ?
C33 C28 C29 C23 0.8(10) . . . . ?
C33 C30 C34 C23 0.2(9) . . . . ?
C34 C23 C29 C28 -0.9(10) . . . . ?
C34 C30 C33 C28 -0.3(10) . . . . ?
C35 C11 C18 P1 -175.6(4) . . . . ?
C35 C11 C18 C7 -0.2(8) . . . . ?
C36 C6 C20 C15 -1.9(9) . . . . ?
C36 C27 C37 C15 0.6(10) . . . . ?
C37 C15 C20 C6 0.9(11) . . . . ?
C37 C27 C36 C6 -1.6(9) . . . . ?
C38 P2 C1 C4 -14.8(5) . . . . ?
C38 P2 C1 C32 163.4(4) . . . . ?
C38 P2 C10 C13 -77.6(5) . . . . ?
C38 P2 C10 C40 101.6(5) . . . . ?
C38 P2 C23 C29 -32.5(6) . . . . ?
C38 P2 C23 C34 146.2(5) . . . . ?
C39 C17 C40 C10 -1.8(9) . . . . ?
C40 C10 C13 C19 0.6(9) . . . . ?
C40 C17 C39 C19 2.5(10) . . . . ?
